data_1532864
loop_
_publ_author_name
'McAllister, J.'
'Attfield, J.P.'

_publ_section_title
;
 Cation size control of structure, structural fluctuations and
 superconductivity in L1.85 M0.15 Cu O4
;
_journal_name_full 'Physical Review, Serie 3. B - Condensed Matter (18,1978-)'
_journal_page_first 014514-1
_journal_page_last 014514-10
_journal_volume 66
_journal_year 2002
_chemical_formula_sum 'Ba0.136 Cu La1.776 Nd0.074 O4 Sr0.014'
_chemical_name_systematic '(La0.888 Nd0.037 Sr0.007 Ba0.068)2 Cu O4'
_space_group_IT_number 56
_symmetry_space_group_name_Hall '-P 2ab 2ac'
_symmetry_space_group_name_H-M 'P c c n'
_cell_angle_alpha 90
_cell_angle_beta 90
_cell_angle_gamma 90
_cell_formula_units_Z 4
_cell_length_a 5.35043
_cell_length_b 5.34393
_cell_length_c 13.2246
_cell_volume 378.122
_citation_journal_id_ASTM PRBMDO
_cod_data_source_file McAllister_PRBMDO_2002_19.cif
_cod_data_source_block Ba0.136Cu1La1.776Nd0.074O4Sr0.014
_cod_original_formula_sum 'Ba0.136 Cu1 La1.776 Nd0.074 O4 Sr0.014'
_cod_database_code 1532864

loop_
_symmetry_equiv_pos_as_xyz
x,y,z
-x+1/2,-y+1/2,z
x+1/2,-y,-z+1/2
-x,y+1/2,-z+1/2
-x,-y,-z
x-1/2,y-1/2,-z
-x-1/2,y,z-1/2
x,-y-1/2,z-1/2

loop_
_atom_site_label
_atom_site_type_symbol
_atom_site_fract_x
_atom_site_fract_y
_atom_site_fract_z
_atom_site_occupancy
_atom_site_U_iso_or_equiv
O3 O-2 0.0226 0.487 0.31801 1 0.0
O2 O-2 0.25 0.75 0.0013 1 0.0
La1 La+3 0.0057 0.0021 0.36074 0.888 0.0
Nd1 Nd+3 0.0057 0.0021 0.36074 0.037 0.0
Sr1 Sr+2 0.0057 0.0021 0.36074 0.007 0.0
Ba1 Ba+2 0.0057 0.0021 0.36074 0.068 0.0
Cu1 Cu+2 0 0 0 1 0.0
O1 O-2 0.25 0.25 0.008 1 0.0
